data_7104567
loop_
_publ_author_name
'Zhao, Yu-Jun'
'Tan, Li-Jun Serena'
'Li, Bin'
'Li, Si-Min'
'Loh, Teck-Peng'

_publ_section_title
;
 Bio-inspired polyene cyclization: aziridinyl polyene cyclization
 catalyzed by InBr(3).
;
_journal_issue 25
_journal_name_full 'Chemical communications (Cambridge, England)'
_journal_page_first 3738
_journal_page_last 3740
_journal_paper_doi 10.1039/b903696b
_journal_volume 34
_journal_year 2009
_chemical_formula_moiety 'C30 H41 N O2 S, C3 H7'
_chemical_formula_sum 'C33 H48 N O2 S'
_chemical_formula_weight 522.78
_chemical_name_systematic
;

?

;
_space_group_IT_number 14
_symmetry_cell_setting monoclinic
_symmetry_space_group_name_Hall '-P 2yn'
_symmetry_space_group_name_H-M 'P 1 21/n 1'
_atom_sites_solution_hydrogens geom
_atom_sites_solution_primary direct
_atom_sites_solution_secondary difmap
_audit_creation_method SHELXL-97
_cell_angle_alpha 90.00
_cell_angle_beta 112.573(2)
_cell_angle_gamma 90.00
_cell_formula_units_Z 4
_cell_length_a 15.9530(10)
_cell_length_b 10.3665(7)
_cell_length_c 19.6283(11)
_cell_measurement_reflns_used 5150
_cell_measurement_temperature 173(2)
_cell_measurement_theta_max 21.55
_cell_measurement_theta_min 2.77
_cell_volume 2997.4(3)
_computing_cell_refinement 'Bruker SMART'
_computing_data_collection 'Bruker SMART'
_computing_data_reduction 'Bruker SAINT'
_computing_molecular_graphics 'Bruker SHELXTL'
_computing_publication_material 'Bruker SHELXTL'
_computing_structure_refinement 'SHELXL-97 (Sheldrick, 1997)'
_computing_structure_solution 'SHELXS-97 (Sheldrick, 1990)'
_diffrn_ambient_temperature 173(2)
_diffrn_measured_fraction_theta_full 0.995
_diffrn_measured_fraction_theta_max 0.995
_diffrn_measurement_device_type 'CCD area detector'
_diffrn_measurement_method 'phi and omega scans'
_diffrn_radiation_monochromator graphite
_diffrn_radiation_source 'fine-focus sealed tube'
_diffrn_radiation_type MoK\a
_diffrn_radiation_wavelength 0.71073
_diffrn_reflns_av_R_equivalents 0.0600
_diffrn_reflns_av_sigmaI/netI 0.0518
_diffrn_reflns_limit_h_max 19
_diffrn_reflns_limit_h_min -18
_diffrn_reflns_limit_k_max 12
_diffrn_reflns_limit_k_min -12
_diffrn_reflns_limit_l_max 22
_diffrn_reflns_limit_l_min -23
_diffrn_reflns_number 33324
_diffrn_reflns_theta_full 25.08
_diffrn_reflns_theta_max 25.08
_diffrn_reflns_theta_min 1.41
_exptl_absorpt_coefficient_mu 0.137
_exptl_absorpt_correction_T_max 0.9731
_exptl_absorpt_correction_T_min 0.9575
_exptl_absorpt_correction_type multi-scan
_exptl_absorpt_process_details sadabs
_exptl_crystal_colour colourless
_exptl_crystal_density_diffrn 1.158
_exptl_crystal_density_method 'not measured'
_exptl_crystal_description prism
_exptl_crystal_F_000 1140
_exptl_crystal_size_max 0.32
_exptl_crystal_size_mid 0.24
_exptl_crystal_size_min 0.20
_refine_diff_density_max 0.695
_refine_diff_density_min -0.461
_refine_diff_density_rms 0.136
_refine_ls_extinction_method none
_refine_ls_goodness_of_fit_ref 1.095
_refine_ls_hydrogen_treatment mixed
_refine_ls_matrix_type full
_refine_ls_number_parameters 409
_refine_ls_number_reflns 5306
_refine_ls_number_restraints 321
_refine_ls_restrained_S_all 1.089
_refine_ls_R_factor_all 0.1127
_refine_ls_R_factor_gt 0.0642
_refine_ls_shift/su_max 0.001
_refine_ls_shift/su_mean 0.000
_refine_ls_structure_factor_coef Fsqd
_refine_ls_weighting_details 'calc w=1/[\s^2^(Fo^2^)+(0.1102P)^2^+0.9855P] where P=(Fo^2^+2Fc^2^)/3'
_refine_ls_weighting_scheme calc
_refine_ls_wR_factor_gt 0.1680
_refine_ls_wR_factor_ref 0.2122
_reflns_number_gt 3505
_reflns_number_total 5306
_reflns_threshold_expression >2sigma(I)
_cod_data_source_file b903696b.txt
_cod_data_source_block ltp127
_cod_depositor_comments
;
The following automatic conversions were performed:
'_symmetry_cell_setting' value 'Monoclinic' changed to 'monoclinic'
according to '/home/saulius/struct/CIF-dictionaries/cif_core.dic'
dictionary named 'cif_core.dic' version 2.4.1 from 2010-06-29.

Automatic conversion script
Id: cif_fix_enum 1527 2010-12-29 10:47:43Z saulius 
;
_cod_original_sg_symbol_H-M P2(1)/n
_cod_database_code 7104567

loop_
_symmetry_equiv_pos_as_xyz
'x, y, z'
'-x+1/2, y+1/2, -z+1/2'
'-x, -y, -z'
'x-1/2, -y-1/2, z-1/2'

loop_
_atom_site_label
_atom_site_type_symbol
_atom_site_fract_x
_atom_site_fract_y
_atom_site_fract_z
_atom_site_U_iso_or_equiv
_atom_site_adp_type
_atom_site_occupancy
_atom_site_symmetry_multiplicity
_atom_site_calc_flag
_atom_site_refinement_flags
_atom_site_disorder_assembly
_atom_site_disorder_group
C24 C -0.083(3) 0.859(4) 0.8515(10) 0.047(4) Uani 0.47(3) 1 d PDU A 1
C25 C -0.130(2) 0.974(3) 0.8451(11) 0.050(4) Uani 0.47(3) 1 d PDU A 1
H25 H -0.1160 1.0283 0.8869 0.060 Uiso 0.47(3) 1 calc PR A 1
C26 C -0.1975(15) 1.010(2) 0.7788(10) 0.057(4) Uani 0.47(3) 1 d PDU A 1
H26 H -0.2313 1.0860 0.7777 0.068 Uiso 0.47(3) 1 calc PR A 1
C27 C -0.2177(11) 0.942(2) 0.7150(9) 0.064(4) Uani 0.47(3) 1 d PDU A 1
C28 C -0.2835(13) 0.985(3) 0.6395(9) 0.095(6) Uani 0.47(3) 1 d PDU A 1
H28A H -0.3458 0.9650 0.6342 0.143 Uiso 0.47(3) 1 calc PR A 1
H28B H -0.2697 0.9402 0.6012 0.143 Uiso 0.47(3) 1 calc PR A 1
H28C H -0.2776 1.0785 0.6345 0.143 Uiso 0.47(3) 1 calc PR A 1
C29 C -0.1705(15) 0.830(2) 0.7200(9) 0.074(5) Uani 0.47(3) 1 d PDU A 1
H29 H -0.1840 0.7782 0.6772 0.088 Uiso 0.47(3) 1 calc PR A 1
C30 C -0.1036(16) 0.790(2) 0.7856(11) 0.063(4) Uani 0.47(3) 1 d PDU A 1
H30 H -0.0710 0.7128 0.7860 0.076 Uiso 0.47(3) 1 calc PR A 1
C24A C -0.080(2) 0.846(4) 0.8491(10) 0.044(3) Uani 0.53(3) 1 d PDU A 2
C25A C -0.1367(18) 0.950(2) 0.8384(10) 0.051(4) Uani 0.53(3) 1 d PDU A 2
H25A H -0.1331 1.0052 0.8781 0.061 Uiso 0.53(3) 1 calc PR A 2
C26A C -0.1997(13) 0.9713(19) 0.7679(8) 0.058(3) Uani 0.53(3) 1 d PDU A 2
H26A H -0.2389 1.0439 0.7587 0.069 Uiso 0.53(3) 1 calc PR A 2
C27A C -0.2069(8) 0.8898(19) 0.7107(6) 0.053(4) Uani 0.53(3) 1 d PDU A 2
C28A C -0.2804(10) 0.914(2) 0.6349(7) 0.087(5) Uani 0.53(3) 1 d PDU A 2
H28D H -0.3145 0.8344 0.6163 0.130 Uiso 0.53(3) 1 calc PR A 2
H28E H -0.2524 0.9425 0.6009 0.130 Uiso 0.53(3) 1 calc PR A 2
H28F H -0.3217 0.9813 0.6386 0.130 Uiso 0.53(3) 1 calc PR A 2
C29A C -0.1507(9) 0.7833(19) 0.7252(8) 0.058(3) Uani 0.53(3) 1 d PDU A 2
H29A H -0.1571 0.7248 0.6862 0.069 Uiso 0.53(3) 1 calc PR A 2
C30A C -0.0855(12) 0.7591(19) 0.7944(9) 0.048(3) Uani 0.53(3) 1 d PDU A 2
H30A H -0.0467 0.6861 0.8038 0.058 Uiso 0.53(3) 1 calc PR A 2
C1 C 0.3668(3) 0.9162(4) 0.54662(18) 0.0577(11) Uani 1 1 d . . .
H1A H 0.3956 0.8663 0.5191 0.087 Uiso 1 1 calc R . .
H1B H 0.3619 1.0067 0.5311 0.087 Uiso 1 1 calc R . .
H1C H 0.3061 0.8815 0.5366 0.087 Uiso 1 1 calc R . .
C2 C 0.4238(3) 0.9069(3) 0.62852(18) 0.0471(9) Uani 1 1 d . . .
C3 C 0.5064(3) 0.8456(4) 0.6523(2) 0.0589(11) Uani 1 1 d . . .
H3 H 0.5271 0.8093 0.6172 0.071 Uiso 1 1 calc R . .
C4 C 0.5594(3) 0.8361(4) 0.7260(2) 0.0668(12) Uani 1 1 d . . .
H4 H 0.6165 0.7938 0.7417 0.080 Uiso 1 1 calc R . .
C5 C 0.5290(2) 0.8887(4) 0.7779(2) 0.0585(11) Uani 1 1 d . . .
H5 H 0.5661 0.8828 0.8289 0.070 Uiso 1 1 calc R . .
C6 C 0.4451(2) 0.9498(3) 0.75573(18) 0.0413(8) Uani 1 1 d . . .
C7 C 0.3933(2) 0.9614(3) 0.68040(17) 0.0413(8) Uani 1 1 d . . .
C8 C 0.3032(3) 1.0316(3) 0.65219(18) 0.0475(9) Uani 1 1 d . . .
H8A H 0.2544 0.9686 0.6272 0.057 Uiso 1 1 calc R . .
H8B H 0.3035 1.0957 0.6149 0.057 Uiso 1 1 calc R . .
C9 C 0.2806(2) 1.1007(3) 0.71123(17) 0.0453(8) Uani 1 1 d . . .
H9A H 0.2146 1.1183 0.6927 0.054 Uiso 1 1 calc R . .
H9B H 0.3131 1.1843 0.7231 0.054 Uiso 1 1 calc R . .
C10 C 0.3086(2) 1.0174(3) 0.78098(15) 0.0358(7) Uani 1 1 d . . .
H10 H 0.2866 0.9289 0.7624 0.043 Uiso 1 1 calc R . .
C11 C 0.4133(2) 1.0050(3) 0.81486(16) 0.0382(8) Uani 1 1 d . . .
C12 C 0.4658(3) 1.1330(4) 0.8419(2) 0.0548(10) Uani 1 1 d . . .
H12A H 0.4464 1.1961 0.8016 0.082 Uiso 1 1 calc R . .
H12B H 0.5311 1.1172 0.8576 0.082 Uiso 1 1 calc R . .
H12C H 0.4530 1.1668 0.8835 0.082 Uiso 1 1 calc R . .
C13 C 0.4384(2) 0.9111(3) 0.88061(17) 0.0430(8) Uani 1 1 d . . .
H13A H 0.4195 0.8229 0.8616 0.052 Uiso 1 1 calc R . .
H13B H 0.5052 0.9105 0.9071 0.052 Uiso 1 1 calc R . .
C14 C 0.3945(2) 0.9457(3) 0.93496(16) 0.0413(8) Uani 1 1 d . . .
H14A H 0.4162 1.0316 0.9566 0.050 Uiso 1 1 calc R . .
H14B H 0.4128 0.8818 0.9756 0.050 Uiso 1 1 calc R . .
C15 C 0.2911(2) 0.9475(3) 0.89670(15) 0.0333(7) Uani 1 1 d . . .
H15 H 0.2757 0.8633 0.8699 0.040 Uiso 1 1 calc R . .
C16 C 0.2600(2) 1.0504(3) 0.83458(16) 0.0360(7) Uani 1 1 d . . .
C17 C 0.2778(3) 1.1909(3) 0.8620(2) 0.0493(9) Uani 1 1 d . . .
H17A H 0.2261 1.2228 0.8723 0.074 Uiso 1 1 calc R . .
H17B H 0.2859 1.2448 0.8239 0.074 Uiso 1 1 calc R . .
H17C H 0.3329 1.1946 0.9072 0.074 Uiso 1 1 calc R . .
C18 C 0.1569(2) 1.0329(3) 0.79258(17) 0.0411(8) Uani 1 1 d . . .
H18A H 0.1338 1.1038 0.7564 0.049 Uiso 1 1 calc R . .
H18B H 0.1459 0.9508 0.7648 0.049 Uiso 1 1 calc R . .
C19 C 0.1038(2) 1.0316(3) 0.84264(18) 0.0431(8) Uani 1 1 d . . .
H19A H 0.1084 1.1174 0.8660 0.052 Uiso 1 1 calc R . .
H19B H 0.0389 1.0150 0.8126 0.052 Uiso 1 1 calc R . .
C20 C 0.1388(2) 0.9295(3) 0.90232(16) 0.0355(7) Uani 1 1 d . . .
H20 H 0.1306 0.8440 0.8770 0.043 Uiso 1 1 calc R . .
C21 C 0.2405(2) 0.9434(3) 0.95077(16) 0.0359(7) Uani 1 1 d . . .
C22 C 0.2575(2) 1.0605(4) 1.00192(18) 0.0492(9) Uani 1 1 d . . .
H22A H 0.3228 1.0781 1.0245 0.074 Uiso 1 1 calc R . .
H22B H 0.2345 1.0425 1.0406 0.074 Uiso 1 1 calc R . .
H22C H 0.2259 1.1358 0.9733 0.074 Uiso 1 1 calc R . .
C23 C 0.2703(2) 0.8226(3) 0.99942(18) 0.0466(9) Uani 1 1 d . . .
H23A H 0.2718 0.7485 0.9689 0.070 Uiso 1 1 calc R . .
H23B H 0.2271 0.8056 1.0229 0.070 Uiso 1 1 calc R . .
H23C H 0.3309 0.8365 1.0375 0.070 Uiso 1 1 calc R . .
C31 C 0.5108(9) 0.4746(19) 0.0372(7) 0.346(11) Uani 1 1 d DU . .
H31A H 0.5432 0.3912 0.0442 0.415 Uiso 1 1 calc R . .
H31B H 0.5482 0.5363 0.0752 0.415 Uiso 1 1 calc R . .
C32 C 0.4256(8) 0.460(2) 0.0393(8) 0.343(10) Uani 1 1 d DU . .
H32A H 0.3875 0.5359 0.0173 0.411 Uiso 1 1 calc R . .
H32B H 0.3955 0.3824 0.0107 0.411 Uiso 1 1 calc R . .
C33 C 0.4356(7) 0.4461(14) 0.1115(6) 0.296(9) Uani 1 1 d DU . .
H33A H 0.4841 0.3839 0.1360 0.444 Uiso 1 1 calc R . .
H33B H 0.3786 0.4151 0.1135 0.444 Uiso 1 1 calc R . .
H33C H 0.4514 0.5297 0.1365 0.444 Uiso 1 1 calc R . .
N1 N 0.08470(18) 0.9269(3) 0.94891(14) 0.0386(7) Uani 1 1 d . A .
H1N H 0.071(2) 1.003(3) 0.9681(17) 0.046 Uiso 1 1 d . . .
O1 O -0.02922(16) 0.8465(2) 0.99206(12) 0.0486(6) Uani 1 1 d . A .
O2 O 0.04310(19) 0.6975(2) 0.93309(16) 0.0652(8) Uani 1 1 d . A .
S1 S 0.00634(6) 0.82121(8) 0.93633(5) 0.0434(3) Uani 1 1 d D . .

loop_
_atom_site_aniso_label
_atom_site_aniso_U_11
_atom_site_aniso_U_22
_atom_site_aniso_U_33
_atom_site_aniso_U_23
_atom_site_aniso_U_13
_atom_site_aniso_U_12
C24 0.047(7) 0.065(9) 0.043(6) -0.014(6) 0.034(5) -0.019(6)
C25 0.045(6) 0.068(8) 0.041(6) -0.008(5) 0.021(5) -0.006(6)
C26 0.053(5) 0.075(9) 0.043(6) -0.013(5) 0.020(5) -0.012(6)
C27 0.056(6) 0.087(9) 0.051(6) -0.009(7) 0.022(5) -0.008(6)
C28 0.082(9) 0.131(15) 0.049(7) 0.002(9) -0.002(6) -0.016(11)
C29 0.074(10) 0.087(11) 0.056(6) -0.030(8) 0.020(7) -0.008(8)
C30 0.059(8) 0.072(9) 0.064(6) -0.019(6) 0.030(6) -0.006(6)
C24A 0.043(5) 0.052(7) 0.051(6) -0.016(5) 0.033(5) -0.011(5)
C25A 0.045(6) 0.068(8) 0.040(5) -0.019(4) 0.015(4) -0.009(6)
C26A 0.048(5) 0.086(8) 0.042(5) -0.019(5) 0.021(4) 0.006(6)
C27A 0.040(5) 0.087(10) 0.041(4) -0.017(6) 0.027(4) 0.003(6)
C28A 0.060(6) 0.150(14) 0.054(6) -0.017(8) 0.026(5) -0.015(8)
C29A 0.048(5) 0.085(8) 0.050(5) -0.038(5) 0.030(4) -0.007(5)
C30A 0.042(6) 0.059(7) 0.054(5) -0.022(5) 0.031(4) -0.004(4)
C1 0.090(3) 0.052(2) 0.042(2) -0.0103(17) 0.038(2) -0.017(2)
C2 0.062(2) 0.047(2) 0.043(2) -0.0088(16) 0.0313(18) -0.0214(19)
C3 0.063(3) 0.072(3) 0.059(3) -0.017(2) 0.042(2) -0.017(2)
C4 0.050(2) 0.097(3) 0.065(3) -0.016(2) 0.035(2) 0.000(2)
C5 0.043(2) 0.091(3) 0.049(2) -0.012(2) 0.0256(18) -0.002(2)
C6 0.043(2) 0.048(2) 0.0414(19) -0.0085(15) 0.0249(16) -0.0114(16)
C7 0.055(2) 0.0408(19) 0.0358(18) -0.0053(15) 0.0258(17) -0.0166(16)
C8 0.066(2) 0.0415(19) 0.0365(18) 0.0043(15) 0.0207(18) -0.0021(18)
C9 0.055(2) 0.042(2) 0.0414(19) 0.0035(15) 0.0212(17) -0.0007(17)
C10 0.0421(19) 0.0364(18) 0.0297(16) -0.0019(13) 0.0145(14) -0.0025(15)
C11 0.0399(19) 0.048(2) 0.0306(17) -0.0082(14) 0.0181(15) -0.0078(15)
C12 0.053(2) 0.063(2) 0.054(2) -0.0181(19) 0.0267(19) -0.021(2)
C13 0.0355(18) 0.060(2) 0.0340(17) -0.0048(16) 0.0145(15) 0.0044(17)
C14 0.0366(18) 0.058(2) 0.0307(17) -0.0023(15) 0.0144(15) 0.0023(16)
C15 0.0322(17) 0.0398(18) 0.0267(15) -0.0032(13) 0.0101(13) 0.0028(14)
C16 0.0384(18) 0.0385(18) 0.0331(16) -0.0001(14) 0.0159(14) 0.0020(14)
C17 0.063(2) 0.039(2) 0.054(2) -0.0060(16) 0.0320(19) -0.0024(17)
C18 0.0387(19) 0.047(2) 0.0353(17) 0.0103(15) 0.0119(15) 0.0068(16)
C19 0.0371(19) 0.049(2) 0.0447(19) 0.0064(16) 0.0178(16) 0.0087(16)
C20 0.0373(18) 0.0406(18) 0.0337(17) -0.0017(14) 0.0194(15) 0.0034(14)
C21 0.0352(18) 0.0453(19) 0.0281(16) -0.0009(14) 0.0132(14) 0.0045(15)
C22 0.049(2) 0.064(2) 0.0412(19) -0.0159(17) 0.0246(17) -0.0060(18)
C23 0.046(2) 0.062(2) 0.0341(18) 0.0073(16) 0.0182(16) 0.0082(17)
C31 0.228(15) 0.292(17) 0.40(2) 0.138(15) -0.015(18) 0.012(16)
C32 0.238(17) 0.38(2) 0.264(15) 0.045(15) -0.061(14) 0.064(18)
C33 0.178(10) 0.398(19) 0.194(10) -0.111(12) -0.060(8) 0.163(12)
N1 0.0381(16) 0.0444(17) 0.0395(15) -0.0043(12) 0.0217(13) 0.0018(13)
O1 0.0624(16) 0.0496(14) 0.0477(14) 0.0003(11) 0.0366(13) 0.0006(12)
O2 0.084(2) 0.0399(15) 0.094(2) -0.0025(13) 0.0589(18) 0.0063(13)
S1 0.0520(6) 0.0409(5) 0.0491(5) -0.0031(4) 0.0327(4) -0.0003(4)

loop_
_atom_type_symbol
_atom_type_description
_atom_type_scat_dispersion_real
_atom_type_scat_dispersion_imag
_atom_type_scat_source
C C 0.0033 0.0016 'International Tables Vol C Tables 4.2.6.8 and 6.1.1.4'
H H 0.0000 0.0000 'International Tables Vol C Tables 4.2.6.8 and 6.1.1.4'
N N 0.0061 0.0033 'International Tables Vol C Tables 4.2.6.8 and 6.1.1.4'
O O 0.0106 0.0060 'International Tables Vol C Tables 4.2.6.8 and 6.1.1.4'
S S 0.1246 0.1234 'International Tables Vol C Tables 4.2.6.8 and 6.1.1.4'

loop_
_geom_angle_atom_site_label_1
_geom_angle_atom_site_label_2
_geom_angle_atom_site_label_3
_geom_angle
_geom_angle_site_symmetry_1
_geom_angle_site_symmetry_3
_geom_angle_publ_flag
C25 C24 C30 115.2(11) . . ?
C25 C24 S1 119.0(15) . . ?
C30 C24 S1 125.2(15) . . ?
C26 C25 C24 121.1(13) . . ?
C27 C26 C25 123.2(13) . . ?
C26 C27 C29 116.4(12) . . ?
C26 C27 C28 125.0(13) . . ?
C29 C27 C28 118.5(13) . . ?
C27 C29 C30 122.0(13) . . ?
C29 C30 C24 121.9(12) . . ?
C25A C24A C30A 123.4(9) . . ?
C25A C24A S1 119.3(12) . . ?
C30A C24A S1 117.3(12) . . ?
C24A C25A C26A 117.6(12) . . ?
C27A C26A C25A 121.4(11) . . ?
C26A C27A C29A 118.6(9) . . ?
C26A C27A C28A 119.3(11) . . ?
C29A C27A C28A 122.0(11) . . ?
C30A C29A C27A 122.1(10) . . ?
C24A C30A C29A 116.7(10) . . ?
C3 C2 C7 119.5(3) . . ?
C3 C2 C1 119.8(3) . . ?
C7 C2 C1 120.7(3) . . ?
C4 C3 C2 121.0(3) . . ?
C3 C4 C5 119.7(4) . . ?
C6 C5 C4 120.8(4) . . ?
C5 C6 C7 118.5(3) . . ?
C5 C6 C11 119.2(3) . . ?
C7 C6 C11 122.3(3) . . ?
C6 C7 C2 120.4(3) . . ?
C6 C7 C8 121.4(3) . . ?
C2 C7 C8 118.2(3) . . ?
C7 C8 C9 114.7(3) . . ?
C8 C9 C10 110.1(3) . . ?
C9 C10 C11 109.1(3) . . ?
C9 C10 C16 115.3(3) . . ?
C11 C10 C16 117.4(2) . . ?
C13 C11 C6 109.9(3) . . ?
C13 C11 C10 107.7(2) . . ?
C6 C11 C10 108.6(2) . . ?
C13 C11 C12 108.8(3) . . ?
C6 C11 C12 106.5(2) . . ?
C10 C11 C12 115.3(3) . . ?
C14 C13 C11 113.2(3) . . ?
C13 C14 C15 111.0(2) . . ?
C14 C15 C16 110.7(3) . . ?
C14 C15 C21 114.1(2) . . ?
C16 C15 C21 117.5(2) . . ?
C17 C16 C18 108.3(3) . . ?
C17 C16 C15 114.5(3) . . ?
C18 C16 C15 107.0(2) . . ?
C17 C16 C10 111.6(3) . . ?
C18 C16 C10 108.5(2) . . ?
C15 C16 C10 106.7(2) . . ?
C19 C18 C16 113.5(3) . . ?
C20 C19 C18 111.8(3) . . ?
N1 C20 C19 111.1(2) . . ?
N1 C20 C21 110.3(2) . . ?
C19 C20 C21 113.6(3) . . ?
C22 C21 C23 107.7(3) . . ?
C22 C21 C20 110.9(3) . . ?
C23 C21 C20 108.0(3) . . ?
C22 C21 C15 114.7(3) . . ?
C23 C21 C15 109.2(2) . . ?
C20 C21 C15 106.2(2) . . ?
C32 C31 C31 102.3(14) . 3_665 ?
C33 C32 C31 108.4(11) . . ?
C20 N1 S1 121.4(2) . . ?
O2 S1 O1 119.25(15) . . ?
O2 S1 N1 108.18(16) . . ?
O1 S1 N1 105.65(14) . . ?
O2 S1 C24A 105.7(7) . . ?
O1 S1 C24A 109.1(14) . . ?
N1 S1 C24A 108.6(19) . . ?
O2 S1 C24 110.6(9) . . ?
O1 S1 C24 105.5(15) . . ?
N1 S1 C24 107(2) . . ?
C24A S1 C24 4.9(14) . . ?

loop_
_geom_bond_atom_site_label_1
_geom_bond_atom_site_label_2
_geom_bond_distance
_geom_bond_site_symmetry_2
_geom_bond_publ_flag
C24 C25 1.392(13) . ?
C24 C30 1.402(12) . ?
C24 S1 1.768(7) . ?
C25 C26 1.384(12) . ?
C26 C27 1.364(13) . ?
C27 C29 1.366(14) . ?
C27 C28 1.519(13) . ?
C29 C30 1.384(13) . ?
C24A C25A 1.373(11) . ?
C24A C30A 1.379(11) . ?
C24A S1 1.754(6) . ?
C25A C26A 1.381(11) . ?
C26A C27A 1.374(12) . ?
C27A C29A 1.382(13) . ?
C27A C28A 1.521(11) . ?
C29A C30A 1.380(12) . ?
C1 C2 1.516(5) . ?
C2 C3 1.373(5) . ?
C2 C7 1.404(4) . ?
C3 C4 1.370(6) . ?
C4 C5 1.395(5) . ?
C5 C6 1.392(5) . ?
C6 C7 1.395(5) . ?
C6 C11 1.544(4) . ?
C7 C8 1.515(5) . ?
C8 C9 1.518(5) . ?
C9 C10 1.533(4) . ?
C10 C11 1.548(4) . ?
C10 C16 1.566(4) . ?
C11 C13 1.542(4) . ?
C11 C12 1.550(5) . ?
C13 C14 1.527(4) . ?
C14 C15 1.529(4) . ?
C15 C16 1.551(4) . ?
C15 C21 1.560(4) . ?
C16 C17 1.541(4) . ?
C16 C18 1.542(4) . ?
C18 C19 1.525(4) . ?
C19 C20 1.518(4) . ?
C20 N1 1.479(4) . ?
C20 C21 1.541(4) . ?
C21 C22 1.531(4) . ?
C21 C23 1.536(4) . ?
C31 C32 1.385(15) . ?
C31 C31 1.464(16) 3_665 ?
C32 C33 1.369(12) . ?
N1 S1 1.609(3) . ?
O1 S1 1.436(2) . ?
O2 S1 1.422(3) . ?
